data_1505252
loop_
_publ_author_name
'Su, Kuan-Jen'
'Mieusset, Jean-Luc'
'Arion, Vladimir B.'
'Brecker, Lothar'
'Brinker, Udo H.'

_publ_section_title
;
 Cope rearrangement versus a novel tandem retro-Diels-Alder-Diels-Alder
 reaction with role reversal.
;
_journal_issue 1
_journal_name_full 'Organic letters'
_journal_page_first 113
_journal_page_last 115
_journal_paper_doi 10.1021/ol0626793
_journal_volume 9
_journal_year 2007
_chemical_formula_sum 'C11 H12 Br2'
_chemical_formula_weight 304.03
_chemical_name_systematic
; 
4,4-dibromotetracyclo[6.2.1.0^2,7^.0^3,5^]undec-9-ene   
;
_space_group_IT_number 14
_symmetry_cell_setting monoclinic
_symmetry_space_group_name_Hall '-P 2yn'
_symmetry_space_group_name_H-M 'P 1 21/n 1'
_atom_sites_solution_hydrogens geom
_atom_sites_solution_primary direct
_atom_sites_solution_secondary difmap
_audit_creation_method SHELXL-97
_cell_angle_alpha 90.00
_cell_angle_beta 109.864(4)
_cell_angle_gamma 90.00
_cell_formula_units_Z 4
_cell_length_a 9.6375(8)
_cell_length_b 10.0279(8)
_cell_length_c 11.1469(9)
_cell_measurement_temperature 100(2)
_cell_volume 1013.18(14)
_computing_structure_refinement 'SHELXL-97 (Sheldrick, 1997)'
_computing_structure_solution 'SHELXS-97 (Sheldrick, 1990)'
_diffrn_ambient_temperature 100(2)
_diffrn_measured_fraction_theta_full 0.998
_diffrn_measured_fraction_theta_max 0.998
_diffrn_radiation_monochromator graphite
_diffrn_radiation_source 'fine-focus sealed tube'
_diffrn_radiation_type MoK\a
_diffrn_radiation_wavelength 0.71073
_diffrn_reflns_av_R_equivalents 0.0821
_diffrn_reflns_av_sigmaI/netI 0.0257
_diffrn_reflns_limit_h_max 12
_diffrn_reflns_limit_h_min -12
_diffrn_reflns_limit_k_max 13
_diffrn_reflns_limit_k_min -13
_diffrn_reflns_limit_l_max 14
_diffrn_reflns_limit_l_min -14
_diffrn_reflns_number 48762
_diffrn_reflns_theta_full 28.33
_diffrn_reflns_theta_max 28.33
_diffrn_reflns_theta_min 2.81
_exptl_absorpt_coefficient_mu 7.949
_exptl_absorpt_correction_T_max 0.2737
_exptl_absorpt_correction_T_min 0.1853
_exptl_absorpt_correction_type multi-scan
_exptl_absorpt_process_details SADABS
_exptl_crystal_colour colorless
_exptl_crystal_density_diffrn 1.993
_exptl_crystal_density_method 'not measured'
_exptl_crystal_description block
_exptl_crystal_F_000 592
_exptl_crystal_size_max 0.32
_exptl_crystal_size_mid 0.24
_exptl_crystal_size_min 0.22
_refine_diff_density_max 0.466
_refine_diff_density_min -0.649
_refine_diff_density_rms 0.090
_refine_ls_extinction_method none
_refine_ls_goodness_of_fit_ref 1.014
_refine_ls_hydrogen_treatment constr
_refine_ls_matrix_type full
_refine_ls_number_parameters 118
_refine_ls_number_reflns 2511
_refine_ls_number_restraints 0
_refine_ls_restrained_S_all 1.014
_refine_ls_R_factor_all 0.0248
_refine_ls_R_factor_gt 0.0204
_refine_ls_shift/su_max 0.002
_refine_ls_shift/su_mean 0.000
_refine_ls_structure_factor_coef Fsqd
_refine_ls_weighting_details 'calc w=1/[\s^2^(Fo^2^)+(0.0238P)^2^+0.9750P] where P=(Fo^2^+2Fc^2^)/3'
_refine_ls_weighting_scheme calc
_refine_ls_wR_factor_gt 0.0524
_refine_ls_wR_factor_ref 0.0546
_reflns_number_gt 2242
_reflns_number_total 2511
_reflns_threshold_expression >2sigma(I)
_cod_data_source_file ol0626793si20061102_084616.cif
_cod_data_source_block KUSU076
_cod_original_sg_symbol_H-M P21/n
_cod_database_code 1505252

loop_
_symmetry_equiv_pos_as_xyz
'x, y, z'
'-x+1/2, y+1/2, -z+1/2'
'-x, -y, -z'
'x-1/2, -y-1/2, z-1/2'

loop_
_atom_site_label
_atom_site_type_symbol
_atom_site_fract_x
_atom_site_fract_y
_atom_site_fract_z
_atom_site_U_iso_or_equiv
_atom_site_adp_type
_atom_site_occupancy
_atom_site_symmetry_multiplicity
_atom_site_calc_flag
_atom_site_refinement_flags
Br1 Br 0.76260(2) 0.129358(19) 0.085475(18) 0.01778(7) Uani 1 1 d .
Br2 Br 1.014531(19) 0.119783(18) 0.355088(18) 0.01523(7) Uani 1 1 d .
C1 C 0.4691(2) 0.30297(17) 0.32181(18) 0.0135(3) Uani 1 1 d .
H1 H 0.4943 0.3974 0.3496 0.016 Uiso 1 1 calc R
C2 C 0.56289(18) 0.23805(17) 0.24776(17) 0.0106(3) Uani 1 1 d .
H2 H 0.5729 0.3006 0.1813 0.013 Uiso 1 1 calc R
C3 C 0.71247(19) 0.18723(17) 0.33006(17) 0.0109(3) Uani 1 1 d .
H3 H 0.7620 0.2305 0.4147 0.013 Uiso 1 1 calc R
C4 C 0.80568(19) 0.11780(16) 0.26655(17) 0.0110(3) Uani 1 1 d .
C5 C 0.71376(19) 0.03449(17) 0.32177(17) 0.0112(3) Uani 1 1 d .
H5 H 0.7638 -0.0179 0.4011 0.013 Uiso 1 1 calc R
C6 C 0.56459(19) -0.01218(17) 0.23266(18) 0.0134(3) Uani 1 1 d .
H6A H 0.5173 -0.0712 0.2787 0.016 Uiso 1 1 calc R
H6B H 0.5763 -0.0625 0.1603 0.016 Uiso 1 1 calc R
C7 C 0.4689(2) 0.11308(16) 0.18361(18) 0.0113(3) Uani 1 1 d .
H7 H 0.4394 0.1192 0.0887 0.014 Uiso 1 1 calc R
C8 C 0.3301(2) 0.12735(17) 0.22571(19) 0.0140(4) Uani 1 1 d .
H8 H 0.2405 0.0764 0.1739 0.017 Uiso 1 1 calc R
C9 C 0.3823(2) 0.10309(18) 0.36865(18) 0.0141(4) Uani 1 1 d .
H9 H 0.3596 0.0277 0.4102 0.017 Uiso 1 1 calc R
C10 C 0.4655(2) 0.20628(18) 0.42509(18) 0.0144(4) Uani 1 1 d .
H10 H 0.5140 0.2174 0.5142 0.017 Uiso 1 1 calc R
C11 C 0.31410(19) 0.28005(18) 0.22372(19) 0.0147(4) Uani 1 1 d .
H11A H 0.2343 0.3107 0.2543 0.018 Uiso 1 1 calc R
H11B H 0.3018 0.3194 0.1393 0.018 Uiso 1 1 calc R

loop_
_atom_site_aniso_label
_atom_site_aniso_U_11
_atom_site_aniso_U_22
_atom_site_aniso_U_33
_atom_site_aniso_U_23
_atom_site_aniso_U_13
_atom_site_aniso_U_12
Br1 0.01655(12) 0.02641(12) 0.01176(11) 0.00444(7) 0.00661(8) 0.00444(7)
Br2 0.00777(10) 0.01619(10) 0.01975(12) 0.00122(7) 0.00208(8) 0.00027(6)
C1 0.0109(8) 0.0113(8) 0.0180(9) -0.0023(7) 0.0046(7) 0.0007(6)
C2 0.0088(8) 0.0087(7) 0.0137(9) 0.0004(6) 0.0031(7) 0.0004(6)
C3 0.0099(8) 0.0113(8) 0.0113(8) -0.0005(6) 0.0032(7) -0.0014(6)
C4 0.0081(8) 0.0132(8) 0.0103(8) 0.0009(6) 0.0013(7) -0.0002(6)
C5 0.0109(8) 0.0101(8) 0.0123(9) 0.0028(6) 0.0037(7) 0.0007(6)
C6 0.0117(8) 0.0099(8) 0.0187(10) -0.0015(7) 0.0051(7) -0.0006(6)
C7 0.0101(8) 0.0109(8) 0.0111(9) -0.0001(6) 0.0011(7) 0.0007(6)
C8 0.0097(9) 0.0131(9) 0.0180(10) -0.0020(7) 0.0031(7) -0.0011(6)
C9 0.0104(8) 0.0168(8) 0.0169(10) 0.0032(7) 0.0069(7) 0.0022(7)
C10 0.0109(8) 0.0203(9) 0.0129(9) -0.0008(7) 0.0053(7) 0.0033(7)
C11 0.0092(8) 0.0153(9) 0.0180(9) 0.0024(7) 0.0025(7) 0.0028(6)

loop_
_atom_type_symbol
_atom_type_description
_atom_type_scat_dispersion_real
_atom_type_scat_dispersion_imag
_atom_type_scat_source
C C 0.0033 0.0016 'International Tables Vol C Tables 4.2.6.8 and 6.1.1.4'
H H 0.0000 0.0000 'International Tables Vol C Tables 4.2.6.8 and 6.1.1.4'
Br Br -0.2901 2.4595 'International Tables Vol C Tables 4.2.6.8 and 6.1.1.4'

loop_
_geom_angle_atom_site_label_1
_geom_angle_atom_site_label_2
_geom_angle_atom_site_label_3
_geom_angle
C10 C1 C11 100.18(14)
C10 C1 C2 107.61(14)
C11 C1 C2 99.14(14)
C3 C2 C1 115.14(15)
C3 C2 C7 106.94(13)
C1 C2 C7 103.08(13)
C4 C3 C2 118.27(15)
C4 C3 C5 59.15(11)
C2 C3 C5 109.01(14)
C3 C4 C5 61.86(11)
C3 C4 Br2 116.55(12)
C5 C4 Br2 117.35(12)
C3 C4 Br1 121.37(12)
C5 C4 Br1 121.33(13)
Br2 C4 Br1 110.76(9)
C4 C5 C6 117.73(15)
C4 C5 C3 58.99(11)
C6 C5 C3 108.79(14)
C5 C6 C7 107.44(14)
C6 C7 C8 115.84(14)
C6 C7 C2 107.80(14)
C8 C7 C2 102.11(13)
C9 C8 C11 99.82(15)
C9 C8 C7 106.69(15)
C11 C8 C7 100.24(14)
C10 C9 C8 107.66(16)
C9 C10 C1 107.74(17)
C8 C11 C1 94.03(14)

loop_
_geom_bond_atom_site_label_1
_geom_bond_atom_site_label_2
_geom_bond_distance
Br1 C4 1.9210(18)
Br2 C4 1.9172(18)
C1 C10 1.515(3)
C1 C11 1.540(3)
C1 C2 1.558(2)
C2 C3 1.510(2)
C2 C7 1.569(2)
C3 C4 1.492(2)
C3 C5 1.535(2)
C4 C5 1.494(2)
C5 C6 1.517(2)
C6 C7 1.544(2)
C7 C8 1.568(2)
C8 C9 1.519(3)
C8 C11 1.538(2)
C9 C10 1.329(3)

loop_
_geom_torsion_atom_site_label_1
_geom_torsion_atom_site_label_2
_geom_torsion_atom_site_label_3
_geom_torsion_atom_site_label_4
_geom_torsion
C10 C1 C2 C3 -51.05(19)
C11 C1 C2 C3 -154.87(14)
C10 C1 C2 C7 65.01(17)
C11 C1 C2 C7 -38.81(16)
C1 C2 C3 C4 177.06(14)
C7 C2 C3 C4 63.21(19)
C1 C2 C3 C5 112.56(16)
C7 C2 C3 C5 -1.28(18)
C2 C3 C4 C5 -96.29(16)
C2 C3 C4 Br2 155.34(12)
C5 C3 C4 Br2 -108.37(14)
C2 C3 C4 Br1 15.1(2)
C5 C3 C4 Br1 111.38(15)
C3 C4 C5 C6 96.23(16)
Br2 C4 C5 C6 -156.67(12)
Br1 C4 C5 C6 -15.2(2)
Br2 C4 C5 C3 107.10(14)
Br1 C4 C5 C3 -111.44(15)
C2 C3 C5 C4 112.19(16)
C4 C3 C5 C6 -111.65(16)
C2 C3 C5 C6 0.54(19)
C4 C5 C6 C7 -63.71(19)
C3 C5 C6 C7 0.45(19)
C5 C6 C7 C8 -114.82(17)
C5 C6 C7 C2 -1.23(19)
C3 C2 C7 C6 1.55(19)
C1 C2 C7 C6 -120.23(15)
C3 C2 C7 C8 124.03(15)
C1 C2 C7 C8 2.25(17)
C6 C7 C8 C9 48.42(19)
C2 C7 C8 C9 -68.41(16)
C6 C7 C8 C11 152.01(15)
C2 C7 C8 C11 35.19(17)
C11 C8 C9 C10 -33.99(18)
C7 C8 C9 C10 69.92(17)
C8 C9 C10 C1 0.87(19)
C11 C1 C10 C9 32.57(18)
C2 C1 C10 C9 -70.51(18)
C9 C8 C11 C1 50.23(16)
C7 C8 C11 C1 -58.89(16)
C10 C1 C11 C8 -49.89(15)
C2 C1 C11 C8 60.00(15)

loop_
_cod_related_entry_id
_cod_related_entry_code
_cod_related_entry_database
1 21151838 ChemSpider
